data_8100573
loop_
_publ_author_name
'Romba, J.'
'Steinhauser, S.'
'Hegetschweiler, K.'

_publ_section_title
;
Crystal structure of 6-azido-1,4-bis(tosyl)-1,4-diazepane---DMSO 
(1:1), C~19~H~23~N~5~O~4~S~2~ &#x00B7; C~2~H~6~OS
;
_journal_issue 1
_journal_name_full 'Zeitschrift f\"ur Kristallographie - New Crystal Structures'
_journal_page_first 135
_journal_page_last 136
_journal_volume 217
_journal_year 2002
_chemical_formula_structural 'C19 H23 N5 O4 S2) (C2H6OS)'
_chemical_formula_sum 'C21 H29 N5 O5 S3'
_chemical_formula_weight 527.67
_space_group_IT_number 9
_symmetry_cell_setting monoclinic
_symmetry_space_group_name_Hall 'C -2yc'
_symmetry_space_group_name_H-M 'C 1 c 1'
_cell_angle_alpha 90.00
_cell_angle_beta 107.60(3)
_cell_angle_gamma 90.00
_cell_formula_units_Z 4
_cell_length_a 11.682(2)
_cell_length_b 21.926(4)
_cell_length_c 10.668(2)
_cell_measurement_temperature 293(2)
_cell_volume 2604.6(8)
_diffrn_ambient_temperature 293(2)
_exptl_crystal_density_diffrn 1.346
_cod_original_sg_symbol_H-M 'C c'
_cod_database_code 8100573

loop_
_symmetry_equiv_pos_as_xyz
'x, y, z'
'x, -y, z+1/2'
'x+1/2, y+1/2, z'
'x+1/2, -y+1/2, z+1/2'

loop_
_atom_site_label
_atom_site_type_symbol
_atom_site_fract_x
_atom_site_fract_y
_atom_site_fract_z
_atom_site_U_iso_or_equiv
_atom_site_adp_type
_atom_site_occupancy
_atom_site_symmetry_multiplicity
_atom_site_calc_flag
_atom_site_refinement_flags
_atom_site_disorder_assembly
_atom_site_disorder_group
S1 S 0.62375(10) 0.28744(5) 0.08059(11) 0.0429(3) Uani 1 4 d . . .
S2 S 0.73409(10) 0.05420(5) 0.28938(12) 0.0456(3) Uani 1 4 d . . .
C1 C 0.6481(5) 0.1299(2) -0.0523(5) 0.0532(14) Uani 1 4 d . . .
C2 C 0.7250(5) 0.0833(2) 0.0424(5) 0.0521(13) Uani 1 4 d . . .
H2A H 0.6840 0.0443 0.0295 0.063 Uiso 1 4 calc R . .
H2B H 0.8004 0.0781 0.0232 0.063 Uiso 1 4 calc R . .
N2 N 0.7493(3) 0.10220(17) 0.1798(4) 0.0423(9) Uani 1 4 d . . .
C3 C 0.8444(5) 0.1494(2) 0.2212(6) 0.0528(13) Uani 1 4 d . . .
H3A H 0.8901 0.1422 0.3124 0.063 Uiso 1 4 calc R . .
H3B H 0.8989 0.1450 0.1689 0.063 Uiso 1 4 calc R . .
C4 C 0.7984(5) 0.2127(2) 0.2080(6) 0.0530(13) Uani 1 4 d . . .
H4A H 0.8626 0.2403 0.2051 0.064 Uiso 1 4 calc R . .
H4B H 0.7745 0.2230 0.2849 0.064 Uiso 1 4 calc R . .
N3 N 0.6948(3) 0.22201(16) 0.0887(4) 0.0386(9) Uani 1 4 d . . .
C5 C 0.6993(6) 0.1956(2) -0.0348(5) 0.0548(13) Uani 1 4 d . . .
H5A H 0.7818 0.1948 -0.0366 0.066 Uiso 1 4 calc R . .
H5B H 0.6532 0.2207 -0.1073 0.066 Uiso 1 4 calc R . .
N11 N 0.5225(5) 0.1279(2) -0.0577(5) 0.0641(13) Uani 1 4 d . . .
N12 N 0.4958(4) 0.1382(2) 0.0449(6) 0.0589(12) Uani 1 4 d . . .
N13 N 1.4560(5) -0.1456(3) 0.6268(7) 0.0829(17) Uani 1 4 d . . .
O21 O 0.7292(4) 0.08990(19) 0.4009(4) 0.0648(11) Uani 1 4 d . . .
O22 O 0.6375(3) 0.01430(18) 0.2270(4) 0.0631(10) Uani 1 4 d . . .
C21 C 0.8675(4) 0.0106(2) 0.3419(5) 0.0418(11) Uani 1 4 d . . .
C22 C 0.9599(5) 0.0285(2) 0.4514(5) 0.0533(13) Uani 1 4 d . . .
H22 H 0.9518 0.0630 0.4985 0.064 Uiso 1 4 calc R . .
C23 C 1.0637(5) -0.0054(3) 0.4896(6) 0.0592(14) Uani 1 4 d . . .
H23 H 1.1259 0.0066 0.5630 0.071 Uiso 1 4 calc R . .
C24 C 1.0774(6) -0.0564(3) 0.4217(6) 0.0635(16) Uani 1 4 d . . .
C25 C 0.9833(5) -0.0749(3) 0.3126(6) 0.0610(15) Uani 1 4 d . . .
H25 H 0.9911 -0.1102 0.2673 0.073 Uiso 1 4 calc R . .
C26 C 0.8789(5) -0.0410(2) 0.2716(5) 0.0547(14) Uani 1 4 d . . .
H26 H 0.8169 -0.0527 0.1978 0.066 Uiso 1 4 calc R . .
C241 C 1.1930(8) -0.0934(4) 0.4674(8) 0.102(3) Uani 1 4 d . . .
H24A H 1.1883 -0.1273 0.4091 0.153 Uiso 1 4 calc R . .
H24B H 1.2037 -0.1082 0.5549 0.153 Uiso 1 4 calc R . .
H24C H 1.2599 -0.0681 0.4670 0.153 Uiso 1 4 calc R . .
O11 O 0.5122(3) 0.28168(18) -0.0225(4) 0.0632(11) Uani 1 4 d . . .
O12 O 0.6228(4) 0.30135(18) 0.2108(4) 0.0633(10) Uani 1 4 d . . .
C11 C 0.7108(4) 0.3433(2) 0.0319(5) 0.0411(11) Uani 1 4 d . . .
C12 C 0.8040(5) 0.3725(2) 0.1249(5) 0.0527(13) Uani 1 4 d . . .
H12 H 0.8195 0.3635 0.2137 0.063 Uiso 1 4 calc R . .
C13 C 0.8727(5) 0.4141(2) 0.0861(6) 0.0596(14) Uani 1 4 d . . .
H13 H 0.9349 0.4336 0.1490 0.071 Uiso 1 4 calc R . .
C14 C 0.8513(5) 0.4283(3) -0.0473(6) 0.0611(14) Uani 1 4 d . . .
C15 C 0.7583(5) 0.3984(2) -0.1403(5) 0.0555(13) Uani 1 4 d . . .
H15 H 0.7432 0.4071 -0.2291 0.067 Uiso 1 4 calc R . .
C16 C 0.6876(5) 0.3556(2) -0.1013(5) 0.0470(12) Uani 1 4 d . . .
H16 H 0.6258 0.3356 -0.1635 0.056 Uiso 1 4 calc R . .
C141 C 0.9304(8) 0.4736(4) -0.0923(9) 0.095(2) Uani 1 4 d . . .
H14A H 0.9894 0.4903 -0.0168 0.143 Uiso 1 4 calc R . .
H14B H 0.8815 0.5059 -0.1412 0.143 Uiso 1 4 calc R . .
H14C H 0.9700 0.4530 -0.1470 0.143 Uiso 1 4 calc R . .
H11 H 0.652(4) 0.118(2) -0.122(5) 0.035(13) Uiso 1 4 d . . .
S1L S 0.60542(19) 0.21392(12) -0.40378(17) 0.0948(7) Uani 1 4 d . . .
C1L C 1.5308(7) -0.2052(3) 0.9293(6) 0.0769(19) Uani 1 4 d . . .
H1L1 H 1.4464 -0.2004 0.9164 0.115 Uiso 1 4 calc R . .
H1L2 H 1.5440 -0.2406 0.8825 0.115 Uiso 1 4 calc R . .
H1L3 H 1.5610 -0.1697 0.8969 0.115 Uiso 1 4 calc R . .
O1L O 1.0623(7) 0.2280(4) 0.1368(8) 0.153(3) Uani 1 4 d . . .
C2L C 0.7508(8) 0.2278(5) 0.5866(9) 0.109(3) Uani 1 4 d . . .
H2L1 H 0.7467 0.2566 0.5177 0.164 Uiso 1 4 calc R . .
H2L2 H 0.7851 0.1903 0.5682 0.164 Uiso 1 4 calc R . .
H2L3 H 0.8000 0.2440 0.6688 0.164 Uiso 1 4 calc R . .

loop_
_atom_site_aniso_label
_atom_site_aniso_U_11
_atom_site_aniso_U_22
_atom_site_aniso_U_33
_atom_site_aniso_U_23
_atom_site_aniso_U_13
_atom_site_aniso_U_12
S1 0.0424(6) 0.0398(6) 0.0466(7) 0.0069(5) 0.0136(5) 0.0028(5)
S2 0.0450(7) 0.0444(7) 0.0493(7) -0.0007(6) 0.0173(5) 0.0026(5)
C1 0.078(4) 0.049(3) 0.030(3) -0.012(2) 0.013(3) -0.003(3)
C2 0.067(3) 0.039(3) 0.052(3) -0.008(2) 0.020(3) 0.003(2)
N2 0.041(2) 0.034(2) 0.046(2) -0.0001(17) 0.0038(18) -0.0004(16)
C3 0.043(3) 0.042(3) 0.061(3) 0.005(2) -0.003(2) -0.003(2)
C4 0.046(3) 0.045(3) 0.054(3) 0.008(2) -0.005(2) -0.002(2)
N3 0.045(2) 0.0310(19) 0.034(2) 0.0000(16) 0.0039(16) -0.0015(16)
C5 0.074(4) 0.047(3) 0.048(3) 0.006(2) 0.025(3) 0.002(3)
N11 0.064(3) 0.065(3) 0.048(3) -0.008(2) -0.006(2) -0.014(2)
N12 0.039(3) 0.059(3) 0.066(3) -0.003(2) -0.004(2) -0.010(2)
N13 0.047(3) 0.114(5) 0.088(4) 0.013(4) 0.021(3) 0.013(3)
O21 0.070(2) 0.068(2) 0.062(2) -0.003(2) 0.029(2) 0.017(2)
O22 0.053(2) 0.057(2) 0.082(3) 0.005(2) 0.024(2) -0.0093(18)
C21 0.053(3) 0.037(3) 0.037(2) 0.003(2) 0.016(2) 0.002(2)
C22 0.064(3) 0.044(3) 0.050(3) 0.001(2) 0.015(3) 0.003(3)
C23 0.061(3) 0.056(3) 0.053(3) 0.000(3) 0.006(3) 0.006(3)
C24 0.068(4) 0.063(4) 0.057(3) 0.011(3) 0.015(3) 0.024(3)
C25 0.074(4) 0.051(3) 0.055(3) -0.006(3) 0.013(3) 0.019(3)
C26 0.067(4) 0.052(3) 0.040(3) -0.001(2) 0.008(3) 0.012(3)
C241 0.096(5) 0.115(6) 0.079(5) -0.006(4) 0.002(4) 0.055(5)
O11 0.040(2) 0.064(2) 0.075(3) 0.0208(19) 0.0020(19) -0.0003(17)
O12 0.082(3) 0.058(2) 0.060(2) 0.0036(19) 0.037(2) 0.006(2)
C11 0.046(3) 0.034(2) 0.040(3) 0.004(2) 0.009(2) 0.004(2)
C12 0.062(3) 0.047(3) 0.043(3) -0.003(2) 0.007(3) -0.002(3)
C13 0.057(3) 0.053(3) 0.061(3) -0.009(3) 0.005(3) -0.013(3)
C14 0.064(4) 0.048(3) 0.077(4) 0.001(3) 0.031(3) -0.013(3)
C15 0.068(3) 0.055(3) 0.047(3) 0.006(3) 0.022(3) -0.007(3)
C16 0.051(3) 0.042(3) 0.045(3) 0.000(2) 0.010(2) 0.003(2)
C141 0.104(6) 0.071(4) 0.119(6) -0.003(4) 0.047(5) -0.036(4)
S1L 0.0947(14) 0.1359(18) 0.0567(11) -0.0096(10) 0.0272(9) -0.0237(12)
C1L 0.081(5) 0.088(5) 0.063(4) 0.011(4) 0.025(4) 0.004(4)
O1L 0.122(5) 0.205(8) 0.144(6) 0.113(6) 0.060(5) 0.021(5)
C2L 0.084(5) 0.129(7) 0.108(7) -0.033(6) 0.021(5) -0.012(5)

loop_
_geom_bond_atom_site_label_1
_geom_bond_atom_site_label_2
_geom_bond_distance
_geom_bond_site_symmetry_2
_geom_bond_publ_flag
S1 O12 1.426(4) . ?
S1 O11 1.435(4) . ?
S1 N3 1.647(4) . ?
S1 C11 1.768(5) . ?
S2 O22 1.424(4) . ?
S2 O21 1.440(4) . ?
S2 N2 1.623(4) . ?
S2 C21 1.769(5) . ?
C1 N11 1.450(8) . ?
C1 C2 1.524(8) . ?
C1 C5 1.549(8) . ?
C2 N2 1.465(7) . ?
N2 C3 1.485(6) . ?
C3 C4 1.480(7) . ?
C4 N3 1.482(6) . ?
N3 C5 1.455(7) . ?
N11 N12 1.246(8) . ?
N12 N13 1.119(8) 2_454 ?
N13 N12 1.119(8) 2_655 ?
C21 C22 1.386(7) . ?
C21 C26 1.386(7) . ?
C22 C23 1.375(8) . ?
C23 C24 1.367(8) . ?
C24 C25 1.398(9) . ?
C24 C241 1.525(9) . ?
C25 C26 1.382(8) . ?
C11 C12 1.388(7) . ?
C11 C16 1.390(7) . ?
C12 C13 1.360(8) . ?
C13 C14 1.403(9) . ?
C14 C15 1.394(9) . ?
C14 C141 1.529(9) . ?
C15 C16 1.393(7) . ?
S1L O1L 1.482(8) 4_454 ?
S1L C1L 1.740(7) 2_453 ?
S1L C2L 1.759(9) 1_554 ?
C1L S1L 1.740(7) 2_656 ?
O1L S1L 1.482(8) 4 ?
C2L S1L 1.759(9) 1_556 ?
